data_4085332
loop_
_publ_author_name
'Rezaei Rad, Babak'
'Chakraborty, Uttam'
'M\"uhldorf, Bernd'
'Sklorz, Julian A. W.'
'Bodensteiner, Michael'
'M\"uller, Christian'
'Wolf, Robert'

_publ_section_title
;
 Synthesis, Structure, and Reactivity of Pentamethylcyclopentadienyl
 2,4,6-Triphenylphosphinine Iron Complexes
;
_journal_issue 3
_journal_name_full Organometallics
_journal_page_first 622
_journal_paper_doi 10.1021/om501161y
_journal_volume 34
_journal_year 2015
_chemical_formula_moiety 'I, C33 H32 Fe P1, C6 D6'
_chemical_formula_sum 'C39 H32 D6 Fe I P'
_chemical_formula_weight 726.50
_chemical_name_systematic
;
 ?
;
_space_group_crystal_system monoclinic
_space_group_IT_number 14
_space_group_name_Hall '-P 2yn'
_space_group_name_H-M_alt 'P 1 21/n 1'
_symmetry_space_group_name_Hall '-P 2yn'
_symmetry_space_group_name_H-M 'P 1 21/n 1'
_atom_sites_solution_hydrogens geom
_atom_sites_solution_primary direct
_audit_creation_date 2014-08-26
_audit_creation_method
;
Olex2 1.2
(compiled 2014.05.21 svn.r2940 for OlexSys, GUI svn.r4846)
;
_cell_angle_alpha 90
_cell_angle_beta 98.0110(10)
_cell_angle_gamma 90
_cell_formula_units_Z 4
_cell_length_a 11.28930(10)
_cell_length_b 15.26010(10)
_cell_length_c 18.9527(2)
_cell_measurement_reflns_used 16105
_cell_measurement_temperature 123(1)
_cell_measurement_theta_max 68.5010
_cell_measurement_theta_min 3.7050
_cell_volume 3233.23(5)
_computing_cell_refinement
;
CrysAlisPro, Agilent Technologies,
Version 1.171.36.28 (release 01-02-2013 CrysAlis171 .NET)
(compiled Feb  1 2013,16:14:44)
;
_computing_data_collection
;
CrysAlisPro, Agilent Technologies,
Version 1.171.36.28 (release 01-02-2013 CrysAlis171 .NET)
(compiled Feb  1 2013,16:14:44)
;
_computing_data_reduction
;
CrysAlisPro, Agilent Technologies,
Version 1.171.36.28 (release 01-02-2013 CrysAlis171 .NET)
(compiled Feb  1 2013,16:14:44)
;
_computing_molecular_graphics 'Olex2 (Dolomanov et al., 2009)'
_computing_publication_material 'Olex2 (Dolomanov et al., 2009)'
_computing_structure_refinement 'ShelXL (Sheldrick, 2008)'
_computing_structure_solution 'ShelXS (Sheldrick, 2008)'
_diffrn_ambient_temperature 123(1)
_diffrn_detector_area_resol_mean 10.3546
_diffrn_measured_fraction_theta_full 0.991
_diffrn_measured_fraction_theta_max 0.985
_diffrn_measurement_details
;
  1 omega  -91.00   -6.00   1.0000    4.0000
omega____ theta____ kappa____ phi______ frames
    -      -41.2064  125.0000  -60.0000 85

  2 omega   20.00  113.00   1.0000    4.0000
omega____ theta____ kappa____ phi______ frames
    -       41.2064   37.0000 -180.0000 93

  3 omega   19.00   67.00   1.0000   16.0000
omega____ theta____ kappa____ phi______ frames
    -       96.4842  -30.0000   30.0000 48

  4 omega   66.00  157.00   1.0000   16.0000
omega____ theta____ kappa____ phi______ frames
    -       96.4842   61.0000  150.0000 91

  5 omega   70.00  158.00   1.0000   16.0000
omega____ theta____ kappa____ phi______ frames
    -       96.4842   45.0000  -90.0000 88

  6 omega   19.00  127.00   1.0000   16.0000
omega____ theta____ kappa____ phi______ frames
    -       96.4842  -77.0000    0.0000 108

  7 omega   51.00   77.00   1.0000   16.0000
omega____ theta____ kappa____ phi______ frames
    -       96.4842  -45.0000  150.0000 26

  8 omega -115.00  -12.00   1.0000    4.0000
omega____ theta____ kappa____ phi______ frames
    -      -41.2064  -57.0000 -120.0000 103

  9 omega -120.00   -8.00   1.0000    4.0000
omega____ theta____ kappa____ phi______ frames
    -      -41.2064  -77.0000   30.0000 112

 10 omega  -69.00   -5.00   1.0000   16.0000
omega____ theta____ kappa____ phi______ frames
    -      -83.0000   30.0000  -30.0000 64

 11 omega   66.00  158.00   1.0000   16.0000
omega____ theta____ kappa____ phi______ frames
    -       96.4842   30.0000   90.0000 92

 12 omega   63.00  158.00   1.0000   16.0000
omega____ theta____ kappa____ phi______ frames
    -       96.4842   77.0000 -180.0000 95

 13 omega   73.00  158.00   1.0000   16.0000
omega____ theta____ kappa____ phi______ frames
    -       96.4842  125.0000  -60.0000 85

 14 omega -120.00   -8.00   1.0000    4.0000
omega____ theta____ kappa____ phi______ frames
    -      -41.2064  -77.0000  150.0000 112

 15 omega  -71.00   33.00   1.0000    4.0000
omega____ theta____ kappa____ phi______ frames
    -      -41.2064   57.0000  150.0000 104

 16 omega -157.00  -53.00   1.0000   16.0000
omega____ theta____ kappa____ phi______ frames
    -      -83.0000  -61.0000  -30.0000 104

 17 omega   22.00  122.00   1.0000   16.0000
omega____ theta____ kappa____ phi______ frames
    -       96.4842 -125.0000    0.0000 100

 18 omega   18.00  122.00   1.0000   16.0000
omega____ theta____ kappa____ phi______ frames
    -       96.4842  -77.0000  150.0000 104

 19 omega   63.00  158.00   1.0000   16.0000
omega____ theta____ kappa____ phi______ frames
    -       96.4842   77.0000    0.0000 95
;
_diffrn_measurement_device_type 'SuperNova, Single source at offset, Atlas'
_diffrn_measurement_method '\w scans'
_diffrn_orient_matrix_UB_11 0.1075607000
_diffrn_orient_matrix_UB_12 0.0072850000
_diffrn_orient_matrix_UB_13 -0.0415366000
_diffrn_orient_matrix_UB_21 -0.0371665000
_diffrn_orient_matrix_UB_22 -0.0865679000
_diffrn_orient_matrix_UB_23 -0.0387153000
_diffrn_orient_matrix_UB_31 -0.0776583000
_diffrn_orient_matrix_UB_32 0.0514542000
_diffrn_orient_matrix_UB_33 -0.0592888000
_diffrn_radiation_monochromator mirror
_diffrn_radiation_type CuK\a
_diffrn_radiation_wavelength 1.54178
_diffrn_reflns_av_R_equivalents 0.0353
_diffrn_reflns_av_unetI/netI 0.0211
_diffrn_reflns_Laue_measured_fraction_full 0.991
_diffrn_reflns_Laue_measured_fraction_max 0.985
_diffrn_reflns_limit_h_max 13
_diffrn_reflns_limit_h_min -13
_diffrn_reflns_limit_k_max 17
_diffrn_reflns_limit_k_min -17
_diffrn_reflns_limit_l_max 22
_diffrn_reflns_limit_l_min -22
_diffrn_reflns_number 33119
_diffrn_reflns_point_group_measured_fraction_full 0.991
_diffrn_reflns_point_group_measured_fraction_max 0.985
_diffrn_reflns_theta_full 67.679
_diffrn_reflns_theta_max 68.436
_diffrn_reflns_theta_min 3.733
_diffrn_source 'SuperNova (Cu) X-ray Source'
_exptl_absorpt_coefficient_mu 11.890
_exptl_absorpt_correction_T_max 1.00000
_exptl_absorpt_correction_T_min 0.61591
_exptl_absorpt_correction_type multi-scan
_exptl_absorpt_process_details
;
CrysAlisPro, Agilent Technologies,
Version 1.171.36.28 (release 01-02-2013 CrysAlis171 .NET)
(compiled Feb  1 2013,16:14:44)
Empirical absorption correction using spherical harmonics,
 implemented in SCALE3 ABSPACK scaling algorithm.
;
_exptl_crystal_colour 'clear orange'
_exptl_crystal_colour_lustre clear
_exptl_crystal_colour_primary orange
_exptl_crystal_density_diffrn 1.492
_exptl_crystal_description prism
_exptl_crystal_F_000 1464
_exptl_crystal_size_max 0.137
_exptl_crystal_size_mid 0.116
_exptl_crystal_size_min 0.077
_refine_diff_density_max 0.569
_refine_diff_density_min -0.441
_refine_diff_density_rms 0.066
_refine_ls_extinction_method none
_refine_ls_goodness_of_fit_ref 1.042
_refine_ls_hydrogen_treatment constr
_refine_ls_matrix_type full
_refine_ls_number_parameters 406
_refine_ls_number_reflns 5853
_refine_ls_number_restraints 19
_refine_ls_restrained_S_all 1.042
_refine_ls_R_factor_all 0.0338
_refine_ls_R_factor_gt 0.0295
_refine_ls_shift/su_max 0.000
_refine_ls_shift/su_mean 0.000
_refine_ls_structure_factor_coef Fsqd
_refine_ls_weighting_details 'w=1/[\s^2^(Fo^2^)+(0.0381P)^2^+3.3439P] where P=(Fo^2^+2Fc^2^)/3'
_refine_ls_weighting_scheme calc
_refine_ls_wR_factor_gt 0.0736
_refine_ls_wR_factor_ref 0.0765
_reflns_Friedel_coverage 0.000
_reflns_number_gt 5331
_reflns_number_total 5853
_reflns_threshold_expression 'I > 2\s(I)'
_cod_data_source_file om501161y_si_002.cif
_cod_data_source_block 4
_cod_depositor_comments 'Adding full bibliography for 4085329--4085336.cif.'
_cod_database_code 4085332
_shelxl_version_number 2014-3
_chemical_oxdiff_formula C66H64Fe2P2I2
_shelx_space_group_comment
;
The symmetry employed for this shelxl refinement is uniquely defined
by the following loop, which should always be used as a source of
symmetry information in preference to the above space-group names.
They are only intended as comments.
;
_reflns_odcompleteness_completeness 99.89
_reflns_odcompleteness_iscentric 1
_reflns_odcompleteness_theta 63.60
_olex2_refinement_description
;
1. Fixed Uiso
 At 1.2 times of:
  All C(H) groups
 At 1.5 times of:
  All C(H,H,H) groups
2. Rigid bond restraints
 C113, C114
 with sigma for 1-2 distances of 0.005 and sigma for 1-3 distances of 0.005
 C113, C114
 with sigma for 1-2 distances of 0.001 and sigma for 1-3 distances of 0.001
3. Uiso/Uaniso restraints and constraints
P1A \\sim C2A \\sim C2 \\sim P1 \\sim C2B \\sim P1B: within 2A with sigma of
0.005 and sigma for terminal atoms of 0.1
4. Others
 Fixed Sof: P1(0.83122) P1A(0.10241) P1B(0.06639) C2(0.16877) H2(0.16877)
 C2A(0.8976) H2A(0.8976) C2B(0.93362) H2B(0.93362)
5.a Ternary CH refined with riding coordinates:
 C2(H2)
5.b Me refined with riding coordinates:
 C16(H16a,H16b,H16c), C17(H17a,H17b,H17c), C18(H18a,H18b,H18c), C19(H19a,H19b,
 H19c), C20(H20a,H20b,H20c)
5.c Aromatic/amide H refined with riding coordinates:
 C2A(H2A), C2B(H2B), C112(H112), C113(H113), C114(H114), C115(H115),
 C116(H116), C132(H132), C133(H133), C134(H134), C135(H135), C136(H136),
 C152(H152), C153(H153), C154(H154), C155(H155), C156(H156), C101(D101),
 C102(D102), C103(D103), C104(D104), C105(D105), C106(D106)
;
_olex2_submission_special_instructions 'No special instructions were received'

loop_
_space_group_symop_operation_xyz
'x, y, z'
'-x+1/2, y+1/2, -z+1/2'
'-x, -y, -z'
'x-1/2, -y-1/2, z-1/2'

loop_
_atom_site_label
_atom_site_type_symbol
_atom_site_fract_x
_atom_site_fract_y
_atom_site_fract_z
_atom_site_U_iso_or_equiv
_atom_site_adp_type
_atom_site_occupancy
_atom_site_site_symmetry_order
_atom_site_calc_flag
_atom_site_refinement_flags_posn
_atom_site_refinement_flags_adp
_atom_site_refinement_flags_occupancy
_atom_site_disorder_assembly
_atom_site_disorder_group
I1 I 0.49407(2) 0.19978(2) 0.17807(2) 0.03369(7) Uani 1 1 d . . . . .
Fe1 Fe -0.03452(4) 0.31128(3) 0.34717(2) 0.02423(10) Uani 1 1 d . . . . .
P1 P 0.00814(8) 0.46153(6) 0.32497(5) 0.02327(18) Uani 0.8312 1 d . . P A 6
P1A P -0.2556(7) 0.3582(6) 0.3126(5) 0.0234(15) Uani 0.1024 1 d . . P A 3
P1B P -0.0654(13) 0.3548(11) 0.4678(7) 0.025(2) Uani 0.0664 1 d . . P A 2
C1 C -0.1313(2) 0.41654(17) 0.28904(15) 0.0259(6) Uani 1 1 d . . . . .
C2 C -0.0310(18) 0.4361(14) 0.3384(11) 0.030(3) Uani 0.1688 1 d . . P A 5
H2 H 0.0366 0.4531 0.3124 0.036 Uiso 0.1688 1 calc R . P A 5
C2A C -0.2045(3) 0.3653(3) 0.3279(2) 0.0267(8) Uani 0.8976 1 d . . P A 4
H2A H -0.2759 0.3428 0.3016 0.032 Uiso 0.8976 1 calc R . P A 4
C2B C -0.0741(4) 0.3726(3) 0.4400(2) 0.0289(8) Uani 0.9336 1 d . . P A 1
H2B H -0.0591 0.3564 0.4888 0.035 Uiso 0.9336 1 calc R . P A 1
C3 C -0.1837(2) 0.3437(2) 0.40115(15) 0.0298(6) Uani 1 1 d . . . . .
C5 C 0.0147(2) 0.42288(18) 0.41370(14) 0.0268(6) Uani 1 1 d . . . . .
C11 C 0.1153(3) 0.26210(18) 0.30745(16) 0.0319(6) Uani 1 1 d . . . . .
C12 C 0.1107(2) 0.22881(18) 0.37735(16) 0.0281(6) Uani 1 1 d . . . . .
C13 C 0.0013(2) 0.18118(18) 0.37621(15) 0.0265(6) Uani 1 1 d . . . . .
C14 C -0.0621(3) 0.18515(18) 0.30578(15) 0.0289(6) Uani 1 1 d . . . . .
C15 C 0.0092(3) 0.23489(19) 0.26302(15) 0.0328(6) Uani 1 1 d . . . . .
C16 C 0.2177(3) 0.3115(2) 0.2836(2) 0.0460(9) Uani 1 1 d . . . . .
H16A H 0.2792 0.3220 0.3246 0.069 Uiso 1 1 calc R . . . .
H16B H 0.2518 0.2771 0.2478 0.069 Uiso 1 1 calc R . . . .
H16C H 0.1888 0.3678 0.2630 0.069 Uiso 1 1 calc R . . . .
C17 C 0.2064(3) 0.2362(2) 0.43958(18) 0.0382(7) Uani 1 1 d . . . . .
H17A H 0.1801 0.2077 0.4810 0.057 Uiso 1 1 calc R . . . .
H17B H 0.2793 0.2076 0.4284 0.057 Uiso 1 1 calc R . . . .
H17C H 0.2230 0.2982 0.4503 0.057 Uiso 1 1 calc R . . . .
C18 C -0.0365(3) 0.1324(2) 0.43762(16) 0.0345(6) Uani 1 1 d . . . . .
H18A H 0.0232 0.1406 0.4798 0.052 Uiso 1 1 calc R . . . .
H18B H -0.1141 0.1546 0.4473 0.052 Uiso 1 1 calc R . . . .
H18C H -0.0436 0.0698 0.4260 0.052 Uiso 1 1 calc R . . . .
C19 C -0.1782(3) 0.1407(2) 0.28121(17) 0.0394(7) Uani 1 1 d . . . . .
H19A H -0.2031 0.1536 0.2307 0.059 Uiso 1 1 calc R . . . .
H19B H -0.1687 0.0773 0.2877 0.059 Uiso 1 1 calc R . . . .
H19C H -0.2392 0.1621 0.3091 0.059 Uiso 1 1 calc R . . . .
C20 C -0.0184(4) 0.2499(2) 0.18458(16) 0.0481(9) Uani 1 1 d . . . . .
H20A H -0.0969 0.2248 0.1669 0.072 Uiso 1 1 calc R . . . .
H20B H -0.0194 0.3129 0.1748 0.072 Uiso 1 1 calc R . . . .
H20C H 0.0429 0.2217 0.1605 0.072 Uiso 1 1 calc R . . . .
C111 C -0.1649(3) 0.43010(19) 0.21135(15) 0.0304(6) Uani 1 1 d . . . . .
C112 C -0.1056(3) 0.4906(3) 0.1741(2) 0.0501(9) Uani 1 1 d . . . . .
H112 H -0.0414 0.5240 0.1983 0.060 Uiso 1 1 calc R . . . .
C113 C -0.1409(4) 0.5024(3) 0.1001(2) 0.0579(9) Uani 1 1 d . U . . .
H113 H -0.0993 0.5428 0.0745 0.069 Uiso 1 1 calc R . . . .
C114 C -0.2347(4) 0.4558(3) 0.06554(19) 0.0539(9) Uani 1 1 d . U . . .
H114 H -0.2574 0.4637 0.0158 0.065 Uiso 1 1 calc R . . . .
C115 C -0.2954(3) 0.3986(3) 0.10139(18) 0.0528(9) Uani 1 1 d . . . . .
H115 H -0.3619 0.3676 0.0771 0.063 Uiso 1 1 calc R . . . .
C116 C -0.2609(3) 0.3851(2) 0.17318(17) 0.0417(7) Uani 1 1 d . . . . .
H116 H -0.3037 0.3439 0.1975 0.050 Uiso 1 1 calc R . . . .
C131 C -0.2719(3) 0.2908(2) 0.43491(16) 0.0330(6) Uani 1 1 d . . . . .
C132 C -0.2499(3) 0.2661(2) 0.50632(17) 0.0403(7) Uani 1 1 d . . . . .
H132 H -0.1744 0.2791 0.5331 0.048 Uiso 1 1 calc R . . . .
C133 C -0.3351(3) 0.2233(3) 0.53901(18) 0.0461(8) Uani 1 1 d . . . . .
H133 H -0.3176 0.2069 0.5877 0.055 Uiso 1 1 calc R . . . .
C134 C -0.4458(3) 0.2040(3) 0.5012(2) 0.0500(9) Uani 1 1 d . . . . .
H134 H -0.5054 0.1759 0.5239 0.060 Uiso 1 1 calc R . . . .
C135 C -0.4683(3) 0.2264(3) 0.4303(2) 0.0585(10) Uani 1 1 d . . . . .
H135 H -0.5436 0.2123 0.4036 0.070 Uiso 1 1 calc R . . . .
C136 C -0.3827(3) 0.2690(3) 0.39726(18) 0.0488(9) Uani 1 1 d . . . . .
H136 H -0.3999 0.2836 0.3482 0.059 Uiso 1 1 calc R . . . .
C151 C 0.1293(2) 0.44440(19) 0.46014(15) 0.0291(6) Uani 1 1 d . . . . .
C152 C 0.1535(3) 0.4153(2) 0.53030(16) 0.0348(6) Uani 1 1 d . . . . .
H152 H 0.0954 0.3810 0.5495 0.042 Uiso 1 1 calc R . . . .
C153 C 0.2599(3) 0.4350(2) 0.57260(18) 0.0415(7) Uani 1 1 d . . . . .
H153 H 0.2743 0.4141 0.6202 0.050 Uiso 1 1 calc R . . . .
C154 C 0.3450(3) 0.4850(3) 0.54596(19) 0.0488(9) Uani 1 1 d . . . . .
H154 H 0.4190 0.4974 0.5747 0.059 Uiso 1 1 calc R . . . .
C155 C 0.3221(3) 0.5170(3) 0.4771(2) 0.0508(9) Uani 1 1 d . . . . .
H155 H 0.3798 0.5526 0.4588 0.061 Uiso 1 1 calc R . . . .
C156 C 0.2156(3) 0.4974(2) 0.43475(17) 0.0404(7) Uani 1 1 d . . . . .
H156 H 0.2006 0.5201 0.3877 0.048 Uiso 1 1 calc R . . . .
C101 C 0.9207(4) 0.0403(3) 0.7073(3) 0.0692(14) Uani 1 1 d . . . . .
D101 D 0.9908 0.0755 0.7108 0.083 Uiso 1 1 calc R . . . .
C102 C 0.8370(4) 0.0440(3) 0.6482(3) 0.0667(13) Uani 1 1 d . . . . .
D102 D 0.8485 0.0816 0.6098 0.080 Uiso 1 1 calc R . . . .
C103 C 0.7362(4) -0.0068(3) 0.6442(2) 0.0606(11) Uani 1 1 d . . . . .
D103 D 0.6774 -0.0039 0.6032 0.073 Uiso 1 1 calc R . . . .
C104 C 0.7204(3) -0.0610(2) 0.6987(2) 0.0516(9) Uani 1 1 d . . . . .
D104 D 0.6503 -0.0961 0.6951 0.062 Uiso 1 1 calc R . . . .
C105 C 0.7999(4) -0.0662(2) 0.7565(2) 0.0498(9) Uani 1 1 d . . . . .
D105 D 0.7865 -0.1048 0.7939 0.060 Uiso 1 1 calc R . . . .
C106 C 0.9014(4) -0.0164(3) 0.7629(2) 0.0631(11) Uani 1 1 d . . . . .
D106 D 0.9585 -0.0201 0.8047 0.076 Uiso 1 1 calc R . . . .

loop_
_atom_site_aniso_label
_atom_site_aniso_U_11
_atom_site_aniso_U_22
_atom_site_aniso_U_33
_atom_site_aniso_U_23
_atom_site_aniso_U_13
_atom_site_aniso_U_12
I1 0.03139(11) 0.03763(12) 0.03074(11) -0.00193(7) -0.00026(7) -0.00294(7)
Fe1 0.0260(2) 0.0262(2) 0.0212(2) 0.00042(16) 0.00602(17) 0.00416(16)
P1 0.0240(4) 0.0246(5) 0.0206(4) 0.0001(3) 0.0009(3) 0.0008(3)
P1A 0.016(4) 0.033(3) 0.019(3) -0.001(3) -0.005(3) 0.001(3)
P1B 0.019(4) 0.038(5) 0.018(5) -0.004(4) 0.002(4) 0.004(4)
C1 0.0252(13) 0.0256(13) 0.0264(14) -0.0012(11) 0.0019(11) 0.0051(11)
C2 0.031(5) 0.030(5) 0.029(5) -0.002(4) 0.007(4) 0.000(4)
C2A 0.020(2) 0.0356(18) 0.023(2) -0.0028(14) -0.0019(17) 0.0009(19)
C2B 0.0285(16) 0.037(2) 0.020(2) 0.0012(16) 0.0025(18) 0.0102(14)
C3 0.0257(13) 0.0380(16) 0.0260(14) -0.0035(12) 0.0046(11) 0.0092(12)
C5 0.0290(13) 0.0287(14) 0.0234(13) -0.0018(11) 0.0064(11) 0.0078(11)
C11 0.0344(15) 0.0244(14) 0.0405(17) 0.0019(12) 0.0180(13) 0.0052(12)
C12 0.0242(13) 0.0231(13) 0.0379(15) 0.0009(12) 0.0077(11) 0.0030(11)
C13 0.0246(13) 0.0261(14) 0.0293(14) 0.0018(11) 0.0049(11) 0.0024(10)
C14 0.0323(15) 0.0269(14) 0.0277(14) -0.0027(11) 0.0045(12) 0.0047(11)
C15 0.0453(17) 0.0267(14) 0.0290(15) 0.0020(12) 0.0150(13) 0.0111(13)
C16 0.0449(19) 0.0369(17) 0.064(2) 0.0040(15) 0.0331(17) 0.0003(14)
C17 0.0260(14) 0.0324(16) 0.054(2) -0.0004(14) -0.0006(13) 0.0025(12)
C18 0.0336(15) 0.0375(16) 0.0326(15) 0.0081(13) 0.0051(12) -0.0027(12)
C19 0.0343(16) 0.0426(18) 0.0389(17) -0.0071(14) -0.0031(13) 0.0013(13)
C20 0.076(3) 0.0418(19) 0.0291(16) -0.0002(14) 0.0175(16) 0.0212(17)
C111 0.0306(14) 0.0317(15) 0.0291(15) 0.0012(12) 0.0044(12) 0.0097(12)
C112 0.050(2) 0.056(2) 0.044(2) 0.0123(17) 0.0091(16) -0.0011(17)
C113 0.066(2) 0.061(2) 0.049(2) 0.0195(17) 0.0170(16) -0.0004(17)
C114 0.064(2) 0.064(2) 0.0332(18) 0.0031(16) 0.0034(15) 0.0192(16)
C115 0.053(2) 0.072(3) 0.0306(17) -0.0044(17) -0.0039(15) 0.0059(19)
C116 0.0396(17) 0.054(2) 0.0294(16) -0.0034(14) -0.0025(13) 0.0010(15)
C131 0.0256(14) 0.0466(18) 0.0277(15) -0.0023(13) 0.0065(11) 0.0084(12)
C132 0.0292(15) 0.061(2) 0.0304(16) 0.0039(15) 0.0029(12) 0.0035(14)
C133 0.0406(18) 0.065(2) 0.0355(17) 0.0048(16) 0.0136(14) 0.0050(16)
C134 0.0396(18) 0.067(2) 0.048(2) -0.0042(17) 0.0212(16) -0.0049(16)
C135 0.0325(17) 0.101(3) 0.042(2) -0.006(2) 0.0074(15) -0.0116(19)
C136 0.0304(16) 0.086(3) 0.0301(16) 0.0019(17) 0.0054(13) -0.0023(17)
C151 0.0302(14) 0.0303(14) 0.0268(14) -0.0033(11) 0.0038(11) 0.0054(11)
C152 0.0376(16) 0.0360(16) 0.0299(15) -0.0020(12) 0.0022(12) 0.0059(13)
C153 0.0391(17) 0.0483(19) 0.0346(17) -0.0041(14) -0.0040(14) 0.0095(15)
C154 0.0326(16) 0.063(2) 0.048(2) -0.0109(17) -0.0042(15) 0.0076(16)
C155 0.0355(17) 0.063(2) 0.056(2) -0.0071(18) 0.0144(16) -0.0078(16)
C156 0.0390(17) 0.0487(19) 0.0349(17) -0.0002(14) 0.0100(14) -0.0027(14)
C101 0.043(2) 0.043(2) 0.128(4) -0.017(2) 0.036(3) -0.0025(17)
C102 0.080(3) 0.057(2) 0.074(3) 0.016(2) 0.047(3) 0.023(2)
C103 0.066(3) 0.069(3) 0.047(2) -0.015(2) 0.0055(19) 0.017(2)
C104 0.050(2) 0.0394(19) 0.068(3) -0.0157(18) 0.0166(19) 0.0031(16)
C105 0.061(2) 0.0373(18) 0.056(2) -0.0020(16) 0.0259(19) 0.0128(16)
C106 0.059(2) 0.060(2) 0.065(3) -0.018(2) -0.010(2) 0.024(2)

loop_
_atom_type_symbol
_atom_type_description
_atom_type_scat_dispersion_real
_atom_type_scat_dispersion_imag
_atom_type_scat_source
C C 0.0180 0.0090 'International Tables Vol C Tables 4.2.6.8 and 6.1.1.4'
D D 0.0000 0.0000 'International Tables Vol C Tables 4.2.6.8 and 6.1.1.4'
Fe Fe -1.1336 3.1974 'International Tables Vol C Tables 4.2.6.8 and 6.1.1.4'
H H 0.0000 0.0000 'International Tables Vol C Tables 4.2.6.8 and 6.1.1.4'
I I -0.3260 6.8360 'International Tables Vol C Tables 4.2.6.8 and 6.1.1.4'
P P 0.2960 0.4330 'International Tables Vol C Tables 4.2.6.8 and 6.1.1.4'

loop_
_exptl_crystal_face_index_h
_exptl_crystal_face_index_k
_exptl_crystal_face_index_l
_exptl_crystal_face_perp_dist
_exptl_oxdiff_crystal_face_indexfrac_h
_exptl_oxdiff_crystal_face_indexfrac_k
_exptl_oxdiff_crystal_face_indexfrac_l
_exptl_oxdiff_crystal_face_x
_exptl_oxdiff_crystal_face_y
_exptl_oxdiff_crystal_face_z
18 0 16 0.0579 17.9922 0.0088 16.0075 1.2704 -1.2892 -2.3459
18 0 -21 0.0579 17.9982 0.0059 -21.0067 2.8085 0.1438 -0.1519
0 15 -31 0.0579 -0.0001 14.9921 -31.0129 1.3974 -0.0972 2.6101
-11 25 2 0.0579 -11.0058 24.9866 1.9982 -1.0848 -1.8313 2.0219
0 -15 31 0.0579 0.0001 -14.9921 31.0129 -1.3974 0.0972 -2.6101
11 -25 -2 0.0579 11.0058 -24.9866 -1.9982 1.0848 1.8313 -2.0219
0 -15 -31 0.0579 0.0103 -14.9971 -31.0109 1.1799 2.4985 1.0661
-18 0 -16 0.0579 -17.9922 -0.0088 -16.0075 -1.2704 1.2892 2.3459
-18 0 21 0.0579 -17.9982 -0.0059 21.0067 -2.8085 -0.1438 0.1519
11 25 -2 0.0579 10.9884 24.9954 -2.0016 1.4472 -2.4947 0.5515
-11 -25 2 0.0579 -10.9884 -24.9954 2.0016 -1.4472 2.4947 -0.5515
2 8 6 0.0346 1.9957 7.9984 6.0019 0.0236 -0.9989 -0.0993
6 -4 3 0.0596 5.9992 -3.9958 3.0019 0.4915 0.0067 -0.8495
2 8 5 0.0361 1.9958 7.9984 5.0015 0.0652 -0.9602 -0.0400
7 1 -2 0.0545 6.9979 1.0024 -2.0003 0.8431 -0.2694 -0.3733
0 7 8 0.0248 -0.0037 6.9981 8.0026 -0.2818 -0.9155 -0.1141
3 -6 7 0.0649 3.0001 -5.9960 7.0033 -0.0119 0.1364 -0.9567
-2 -9 -4 0.0346 -1.9956 -8.9979 -4.0011 -0.1140 1.0080 -0.0708

loop_
_geom_angle_atom_site_label_1
_geom_angle_atom_site_label_2
_geom_angle_atom_site_label_3
_geom_angle
C1 Fe1 P1 45.28(8)
C2 Fe1 C1 39.6(6)
C2 Fe1 C3 80.7(6)
C2 Fe1 C5 41.7(6)
C2 Fe1 C11 107.4(6)
C2 Fe1 C12 126.9(6)
C2 Fe1 C13 164.9(6)
C2 Fe1 C14 152.9(6)
C2 Fe1 C15 118.7(6)
C2A Fe1 C1 39.06(13)
C2A Fe1 C3 39.14(13)
C2A Fe1 C5 86.90(13)
C2A Fe1 C11 148.96(14)
C2A Fe1 C12 164.24(14)
C2A Fe1 C13 124.46(14)
C2A Fe1 C14 102.38(14)
C2A Fe1 C15 113.46(14)
C2B Fe1 C1 86.79(13)
C2B Fe1 C3 39.08(14)
C2B Fe1 C5 38.74(14)
C3 Fe1 P1 93.09(9)
C3 Fe1 C1 72.36(10)
C5 Fe1 P1 45.62(8)
C5 Fe1 C1 77.32(10)
C5 Fe1 C3 72.16(11)
C11 Fe1 P1 95.06(8)
C11 Fe1 C1 117.54(11)
C11 Fe1 C2B 137.97(14)
C11 Fe1 C3 170.05(11)
C11 Fe1 C5 109.94(11)
C11 Fe1 C13 67.37(11)
C11 Fe1 C14 67.54(11)
C11 Fe1 C15 39.98(12)
C12 Fe1 P1 117.21(8)
C12 Fe1 C1 156.00(11)
C12 Fe1 C2B 106.94(13)
C12 Fe1 C3 130.41(11)
C12 Fe1 C5 100.87(11)
C12 Fe1 C11 40.03(11)
C12 Fe1 C13 40.16(10)
C12 Fe1 C14 67.43(11)
C12 Fe1 C15 67.16(11)
C13 Fe1 P1 157.34(8)
C13 Fe1 C1 155.49(11)
C13 Fe1 C2B 105.08(13)
C13 Fe1 C3 103.27(11)
C13 Fe1 C5 125.16(11)
C13 Fe1 C14 39.97(11)
C13 Fe1 C15 67.19(11)
C14 Fe1 P1 147.31(8)
C14 Fe1 C1 117.17(11)
C14 Fe1 C2B 133.64(14)
C14 Fe1 C3 107.81(11)
C14 Fe1 C5 165.13(11)
C14 Fe1 C15 40.23(11)
C15 Fe1 P1 109.01(8)
C15 Fe1 C1 100.50(11)
C15 Fe1 C2B 172.27(13)
C15 Fe1 C3 140.95(12)
C15 Fe1 C5 145.29(11)
C1 P1 Fe1 60.29(9)
C1 P1 C5 98.85(14)
C5 P1 Fe1 59.83(9)
C1 P1A Fe1 55.5(2)
C1 P1A C3 91.5(4)
C3 P1A Fe1 55.1(2)
C3 P1B Fe1 58.9(4)
C3 P1B C5 92.3(7)
C5 P1B Fe1 58.3(4)
P1 C1 Fe1 74.43(10)
P1A C1 Fe1 81.9(3)
C2 C1 Fe1 60.7(9)
C2 C1 C111 135.0(9)
C2A C1 Fe1 67.29(19)
C2A C1 C111 120.4(3)
C111 C1 Fe1 130.73(19)
C111 C1 P1 114.8(2)
C111 C1 P1A 102.6(3)
Fe1 C2 H2 109.1
C1 C2 Fe1 79.7(10)
C1 C2 H2 109.1
C1 C2 C5 140.2(17)
C5 C2 Fe1 77.7(9)
C5 C2 H2 109.1
Fe1 C2A H2A 130.2
C1 C2A Fe1 73.65(19)
C1 C2A H2A 116.2
C1 C2A C3 127.6(3)
C3 C2A Fe1 73.2(2)
C3 C2A H2A 116.2
Fe1 C2B H2B 132.1
C3 C2B Fe1 72.4(2)
C3 C2B H2B 116.6
C5 C2B Fe1 72.6(2)
C5 C2B H2B 116.6
C5 C2B C3 126.8(3)
P1A C3 Fe1 82.2(3)
P1B C3 Fe1 78.0(5)
C2A C3 Fe1 67.65(19)
C2A C3 C131 121.2(3)
C2B C3 Fe1 68.48(19)
C2B C3 C131 122.1(3)
C131 C3 Fe1 134.0(2)
C131 C3 P1A 103.2(3)
C131 C3 P1B 103.6(5)
P1 C5 Fe1 74.55(10)
P1B C5 Fe1 76.5(5)
C2 C5 Fe1 60.5(8)
C2 C5 C151 134.7(9)
C2B C5 Fe1 68.7(2)
C2B C5 C151 120.8(3)
C151 C5 Fe1 130.69(18)
C151 C5 P1 113.8(2)
C151 C5 P1B 104.7(5)
C12 C11 Fe1 69.92(15)
C12 C11 C16 126.0(3)
C15 C11 Fe1 70.18(16)
C15 C11 C12 108.0(2)
C15 C11 C16 126.0(3)
C16 C11 Fe1 128.7(2)
C11 C12 Fe1 70.05(16)
C11 C12 C13 108.0(3)
C11 C12 C17 126.3(3)
C13 C12 Fe1 69.99(15)
C13 C12 C17 125.5(3)
C17 C12 Fe1 128.9(2)
C12 C13 Fe1 69.85(15)
C12 C13 C18 125.6(3)
C14 C13 Fe1 70.04(15)
C14 C13 C12 108.2(2)
C14 C13 C18 126.2(3)
C18 C13 Fe1 127.9(2)
C13 C14 Fe1 69.99(16)
C13 C14 C15 107.7(3)
C13 C14 C19 125.3(3)
C15 C14 Fe1 70.02(16)
C15 C14 C19 127.0(3)
C19 C14 Fe1 128.0(2)
C11 C15 Fe1 69.84(16)
C11 C15 C14 108.1(3)
C11 C15 C20 125.8(3)
C14 C15 Fe1 69.74(15)
C14 C15 C20 126.0(3)
C20 C15 Fe1 129.5(2)
C11 C16 H16A 109.5
C11 C16 H16B 109.5
C11 C16 H16C 109.5
H16A C16 H16B 109.5
H16A C16 H16C 109.5
H16B C16 H16C 109.5
C12 C17 H17A 109.5
C12 C17 H17B 109.5
C12 C17 H17C 109.5
H17A C17 H17B 109.5
H17A C17 H17C 109.5
H17B C17 H17C 109.5
C13 C18 H18A 109.5
C13 C18 H18B 109.5
C13 C18 H18C 109.5
H18A C18 H18B 109.5
H18A C18 H18C 109.5
H18B C18 H18C 109.5
C14 C19 H19A 109.5
C14 C19 H19B 109.5
C14 C19 H19C 109.5
H19A C19 H19B 109.5
H19A C19 H19C 109.5
H19B C19 H19C 109.5
C15 C20 H20A 109.5
C15 C20 H20B 109.5
C15 C20 H20C 109.5
H20A C20 H20B 109.5
H20A C20 H20C 109.5
H20B C20 H20C 109.5
C112 C111 C1 121.5(3)
C112 C111 C116 117.3(3)
C116 C111 C1 121.2(3)
C111 C112 H112 120.1
C111 C112 C113 119.9(4)
C113 C112 H112 120.1
C112 C113 H113 119.9
C114 C113 C112 120.2(4)
C114 C113 H113 119.9
C113 C114 H114 119.7
C115 C114 C113 120.6(3)
C115 C114 H114 119.7
C114 C115 H115 120.0
C114 C115 C116 120.0(4)
C116 C115 H115 120.0
C111 C116 H116 119.0
C115 C116 C111 122.0(3)
C115 C116 H116 119.0
C132 C131 C3 121.5(3)
C132 C131 C136 117.3(3)
C136 C131 C3 121.0(3)
C131 C132 H132 119.2
C133 C132 C131 121.6(3)
C133 C132 H132 119.2
C132 C133 H133 119.9
C132 C133 C134 120.3(3)
C134 C133 H133 119.9
C133 C134 H134 120.5
C135 C134 C133 119.0(3)
C135 C134 H134 120.5
C134 C135 H135 119.6
C134 C135 C136 120.8(3)
C136 C135 H135 119.6
C131 C136 H136 119.5
C135 C136 C131 121.0(3)
C135 C136 H136 119.5
C152 C151 C5 122.0(3)
C152 C151 C156 117.3(3)
C156 C151 C5 120.6(3)
C151 C152 H152 119.2
C153 C152 C151 121.6(3)
C153 C152 H152 119.2
C152 C153 H153 119.9
C154 C153 C152 120.2(3)
C154 C153 H153 119.9
C153 C154 H154 120.2
C153 C154 C155 119.5(3)
C155 C154 H154 120.2
C154 C155 H155 119.9
C154 C155 C156 120.3(3)
C156 C155 H155 119.9
C151 C156 H156 119.5
C155 C156 C151 121.1(3)
C155 C156 H156 119.5
C102 C101 D101 120.7
C102 C101 C106 118.7(4)
C106 C101 D101 120.7
C101 C102 D102 120.0
C101 C102 C103 119.9(4)
C103 C102 D102 120.0
C102 C103 D103 120.0
C104 C103 C102 120.0(4)
C104 C103 D103 120.0
C103 C104 D104 119.2
C105 C104 C103 121.6(4)
C105 C104 D104 119.2
C104 C105 D105 119.8
C104 C105 C106 120.4(4)
C106 C105 D105 119.8
C101 C106 D106 120.3
C105 C106 C101 119.5(4)
C105 C106 D106 120.3

loop_
_geom_bond_atom_site_label_1
_geom_bond_atom_site_label_2
_geom_bond_distance
Fe1 P1 2.3922(10)
Fe1 C1 2.157(3)
Fe1 C2 1.91(2)
Fe1 C2A 2.073(4)
Fe1 C2B 2.094(4)
Fe1 C3 2.146(3)
Fe1 C5 2.146(3)
Fe1 C11 2.085(3)
Fe1 C12 2.083(3)
Fe1 C13 2.085(3)
Fe1 C14 2.085(3)
Fe1 C15 2.089(3)
P1 C1 1.765(3)
P1 C5 1.774(3)
P1A C1 1.771(9)
P1A C3 1.774(9)
P1B C3 1.714(15)
P1B C5 1.791(15)
C1 C2 1.40(2)
C1 C2A 1.416(5)
C1 C111 1.483(4)
C2 H2 1.0000
C2 C5 1.46(2)
C2A H2A 0.9500
C2A C3 1.415(5)
C2B H2B 0.9500
C2B C3 1.419(5)
C2B C5 1.407(5)
C3 C131 1.493(4)
C5 C151 1.496(4)
C11 C12 1.426(4)
C11 C15 1.427(5)
C11 C16 1.501(4)
C12 C13 1.431(4)
C12 C17 1.489(4)
C13 C14 1.425(4)
C13 C18 1.493(4)
C14 C15 1.436(4)
C14 C19 1.492(4)
C15 C20 1.493(4)
C16 H16A 0.9800
C16 H16B 0.9800
C16 H16C 0.9800
C17 H17A 0.9800
C17 H17B 0.9800
C17 H17C 0.9800
C18 H18A 0.9800
C18 H18B 0.9800
C18 H18C 0.9800
C19 H19A 0.9800
C19 H19B 0.9800
C19 H19C 0.9800
C20 H20A 0.9800
C20 H20B 0.9800
C20 H20C 0.9800
C111 C112 1.390(5)
C111 C116 1.396(4)
C112 H112 0.9500
C112 C113 1.415(5)
C113 H113 0.9500
C113 C114 1.365(6)
C114 H114 0.9500
C114 C115 1.350(6)
C115 H115 0.9500
C115 C116 1.377(5)
C116 H116 0.9500
C131 C132 1.393(4)
C131 C136 1.392(4)
C132 H132 0.9500
C132 C133 1.379(5)
C133 H133 0.9500
C133 C134 1.383(5)
C134 H134 0.9500
C134 C135 1.375(5)
C135 H135 0.9500
C135 C136 1.385(5)
C136 H136 0.9500
C151 C152 1.393(4)
C151 C156 1.401(4)
C152 H152 0.9500
C152 C153 1.381(4)
C153 H153 0.9500
C153 C154 1.377(5)
C154 H154 0.9500
C154 C155 1.385(5)
C155 H155 0.9500
C155 C156 1.382(5)
C156 H156 0.9500
C101 D101 0.9500
C101 C102 1.362(7)
C101 C106 1.404(7)
C102 D102 0.9500
C102 C103 1.369(6)
C103 D103 0.9500
C103 C104 1.353(6)
C104 D104 0.9500
C104 C105 1.319(6)
C105 D105 0.9500
C105 C106 1.367(6)
C106 D106 0.9500

loop_
_geom_torsion_atom_site_label_1
_geom_torsion_atom_site_label_2
_geom_torsion_atom_site_label_3
_geom_torsion_atom_site_label_4
_geom_torsion
Fe1 P1 C1 P1A 52.9(5)
Fe1 P1 C1 C2 45(2)
Fe1 P1 C1 C2A 47.2(2)
Fe1 P1 C1 C111 -128.1(2)
Fe1 P1 C5 P1B -43.2(8)
Fe1 P1 C5 C2 -45(2)
Fe1 P1 C5 C2B -48.8(3)
Fe1 P1 C5 C151 128.1(2)
Fe1 P1A C1 P1 -50.9(5)
Fe1 P1A C1 C2 -47.6(10)
Fe1 P1A C1 C2A -36.0(12)
Fe1 P1A C1 C111 130.1(2)
Fe1 P1A C3 P1B 42.6(14)
Fe1 P1A C3 C2A 36.2(12)
Fe1 P1A C3 C2B 49.0(4)
Fe1 P1A C3 C131 -133.4(2)
Fe1 P1B C3 P1A -43.3(13)
Fe1 P1B C3 C2A -40.4(7)
Fe1 P1B C3 C2B -57.5(17)
Fe1 P1B C3 C131 132.7(2)
Fe1 P1B C5 P1 42.8(7)
Fe1 P1B C5 C2 43.7(9)
Fe1 P1B C5 C2B 59(2)
Fe1 P1B C5 C151 -129.1(2)
Fe1 C1 C2 C5 -56(2)
Fe1 C1 C2A C3 52.7(3)
Fe1 C1 C111 C112 -105.0(3)
Fe1 C1 C111 C116 77.6(3)
Fe1 C2 C5 P1 128(2)
Fe1 C2 C5 P1B -50.4(10)
Fe1 C2 C5 C2B -54.9(6)
Fe1 C2 C5 C151 119.6(8)
Fe1 C2A C3 P1A -140.8(13)
Fe1 C2A C3 P1B 43.3(8)
Fe1 C2A C3 C2B 49.4(3)
Fe1 C2A C3 C131 -128.9(3)
Fe1 C2B C3 P1A -53.5(5)
Fe1 C2B C3 P1B 117.5(19)
Fe1 C2B C3 C2A -49.0(3)
Fe1 C2B C3 C131 129.3(3)
Fe1 C2B C5 P1 51.1(2)
Fe1 C2B C5 P1B -116(2)
Fe1 C2B C5 C2 49.9(8)
Fe1 C2B C5 C151 -125.6(2)
Fe1 C3 C131 C132 89.3(4)
Fe1 C3 C131 C136 -94.9(4)
Fe1 C5 C151 C152 -86.6(3)
Fe1 C5 C151 C156 95.2(3)
Fe1 C11 C12 C13 59.92(19)
Fe1 C11 C12 C17 -124.3(3)
Fe1 C11 C15 C14 -59.45(19)
Fe1 C11 C15 C20 124.8(3)
Fe1 C12 C13 C14 59.78(19)
Fe1 C12 C13 C18 -122.9(3)
Fe1 C13 C14 C15 60.17(18)
Fe1 C13 C14 C19 -123.0(3)
Fe1 C14 C15 C11 59.51(19)
Fe1 C14 C15 C20 -124.7(3)
P1 C1 C2 Fe1 -129(2)
P1 C1 C2 C5 175(4)
P1 C1 C2A Fe1 -50.0(2)
P1 C1 C2A C3 2.7(5)
P1 C1 C111 C112 -14.6(4)
P1 C1 C111 C116 168.1(2)
P1 C5 C151 C152 -176.4(2)
P1 C5 C151 C156 5.5(3)
P1A C1 C2 Fe1 56.9(9)
P1A C1 C2 C5 1(3)
P1A C1 C2A Fe1 140.9(13)
P1A C1 C2A C3 -166.3(15)
P1A C1 C111 C112 164.8(4)
P1A C1 C111 C116 -12.5(4)
P1A C3 C131 C132 -178.9(4)
P1A C3 C131 C136 -3.0(5)
P1B C3 C131 C132 3.0(6)
P1B C3 C131 C136 178.8(6)
P1B C5 C151 C152 -2.0(6)
P1B C5 C151 C156 179.9(6)
C1 P1 C5 Fe1 47.88(11)
C1 P1 C5 P1B 4.6(8)
C1 P1 C5 C2 2(2)
C1 P1 C5 C2B -0.9(3)
C1 P1 C5 C151 176.00(19)
C1 P1A C3 Fe1 -44.8(3)
C1 P1A C3 P1B -2.2(15)
C1 P1A C3 C2A -8.6(10)
C1 P1A C3 C2B 4.2(7)
C1 P1A C3 C131 -178.2(3)
C1 C2 C5 Fe1 57(2)
C1 C2 C5 P1 -175(4)
C1 C2 C5 P1B 6(3)
C1 C2 C5 C2B 2(2)
C1 C2 C5 C151 176.5(14)
C1 C2A C3 Fe1 -52.9(3)
C1 C2A C3 P1A 166.3(15)
C1 C2A C3 P1B -9.6(9)
C1 C2A C3 C2B -3.5(5)
C1 C2A C3 C131 178.1(3)
C1 C111 C112 C113 -179.4(3)
C1 C111 C116 C115 178.3(3)
C2 C1 C2A Fe1 -49.2(8)
C2 C1 C2A C3 3.5(9)
C2 C1 C111 C112 -18.0(12)
C2 C1 C111 C116 164.7(11)
C2 C5 C151 C152 -173.1(11)
C2 C5 C151 C156 8.7(12)
C2A C1 C2 Fe1 53.2(6)
C2A C1 C2 C5 -3(2)
C2A C1 C111 C112 169.9(3)
C2A C1 C111 C116 -7.4(4)
C2A C3 C131 C132 177.3(3)
C2A C3 C131 C136 -6.8(5)
C2B C3 C131 C132 -0.9(5)
C2B C3 C131 C136 174.9(3)
C2B C5 C151 C152 0.7(4)
C2B C5 C151 C156 -177.5(3)
C3 P1A C1 Fe1 44.6(3)
C3 P1A C1 P1 -6.3(7)
C3 P1A C1 C2 -3.0(11)
C3 P1A C1 C2A 8.6(10)
C3 P1A C1 C111 174.6(3)
C3 P1B C5 Fe1 -50.8(5)
C3 P1B C5 P1 -8.0(12)
C3 P1B C5 C2 -7.1(12)
C3 P1B C5 C2B 8.4(16)
C3 P1B C5 C151 -179.8(4)
C3 C2B C5 Fe1 -51.0(3)
C3 C2B C5 P1 0.1(5)
C3 C2B C5 P1B -167(2)
C3 C2B C5 C2 -1.1(9)
C3 C2B C5 C151 -176.6(3)
C3 C131 C132 C133 174.8(3)
C3 C131 C136 C135 -174.5(4)
C5 P1_f C1 C2_e -3(2)
C5 P1 C1 Fe1 -47.59(11)
C5 P1 C1 P1A 5.3(6)
C5 P1 C1 C2A -0.4(3)
C5 P1 C1 C111 -175.7(2)
C5 P1B C3 Fe1 50.3(5)
C5 P1B C3 P1A 7.1(17)
C5 P1B C3 C2A 9.9(11)
C5 P1B C3 C2B -7.2(13)
C5 P1B C3 C131 -176.9(4)
C5 C2B C3 Fe1 51.0(3)
C5 C2B C3 P1A -2.4(7)
C5 C2B C3 P1B 169(2)
C5 C2B C3 C2A 2.0(5)
C5 C2B C3 C131 -179.6(3)
C5 C151 C152 C153 179.6(3)
C5 C151 C156 C155 -179.4(3)
C11 C12 C13 Fe1 -59.96(19)
C11 C12 C13 C14 -0.2(3)
C11 C12 C13 C18 177.2(3)
C12 C11 C15 Fe1 59.97(19)
C12 C11 C15 C14 0.5(3)
C12 C11 C15 C20 -175.2(3)
C12 C13 C14 Fe1 -59.66(18)
C12 C13 C14 C15 0.5(3)
C12 C13 C14 C19 177.3(3)
C13 C14 C15 Fe1 -60.14(18)
C13 C14 C15 C11 -0.6(3)
C13 C14 C15 C20 175.1(3)
C15 C11 C12 Fe1 -60.13(19)
C15 C11 C12 C13 -0.2(3)
C15 C11 C12 C17 175.6(3)
C16 C11 C12 Fe1 123.8(3)
C16 C11 C12 C13 -176.3(3)
C16 C11 C12 C17 -0.4(5)
C16 C11 C15 Fe1 -124.0(3)
C16 C11 C15 C14 176.6(3)
C16 C11 C15 C20 0.8(5)
C17 C12 C13 Fe1 124.2(3)
C17 C12 C13 C14 -176.0(3)
C17 C12 C13 C18 1.3(4)
C18 C13 C14 Fe1 123.0(3)
C18 C13 C14 C15 -176.8(3)
C18 C13 C14 C19 0.0(5)
C19 C14 C15 Fe1 123.1(3)
C19 C14 C15 C11 -177.4(3)
C19 C14 C15 C20 -1.6(5)
C111 C1 C2 Fe1 -119.8(8)
C111 C1 C2 C5 -176.1(14)
C111 C1 C2A Fe1 125.1(2)
C111 C1 C2A C3 177.8(3)
C111 C112 C113 C114 1.3(6)
C112 C111 C116 C115 0.8(5)
C112 C113 C114 C115 0.5(6)
C113 C114 C115 C116 -1.7(6)
C114 C115 C116 C111 1.0(6)
C116 C111 C112 C113 -2.0(5)
C131 C132 C133 C134 -0.4(6)
C132 C131 C136 C135 1.5(5)
C132 C133 C134 C135 1.6(6)
C133 C134 C135 C136 -1.3(6)
C134 C135 C136 C131 -0.3(7)
C136 C131 C132 C133 -1.2(5)
C151 C152 C153 C154 0.3(5)
C152 C151 C156 C155 2.3(5)
C152 C153 C154 C155 1.5(5)
C153 C154 C155 C156 -1.4(5)
C154 C155 C156 C151 -0.6(5)
C156 C151 C152 C153 -2.2(4)
C101 C102 C103 C104 -0.6(6)
C102 C101 C106 C105 0.0(6)
C102 C103 C104 C105 0.4(6)
C103 C104 C105 C106 0.0(5)
C104 C105 C106 C101 -0.2(5)
C106 C101 C102 C103 0.4(6)
